data_4517564
loop_
_publ_author_name
'Xu, Letian'
'Zhou, Kun'
'Ma, Huili'
'Lv, Anqi'
'Pei, Dandan'
'Li, Guoping'
'Zhang, Yanfeng'
'An, Zhongfu'
'Li, Ang'
'He, Gang'

_publ_section_title
;
 Ultralong Organic Phosphorescent Nanocrystals with Long-Lived Triplet
 Excited States for Afterglow Imaging and Photodynamic Therapy.
;
_journal_name_full 'ACS applied materials &amp; interfaces'
_journal_paper_doi 10.1021/acsami.0c04005
_journal_year 2020
_chemical_formula_moiety 'C36 H24 N2 S'
_chemical_formula_sum 'C36 H24 N2 S'
_chemical_formula_weight 516.63
_space_group_crystal_system monoclinic
_space_group_IT_number 15
_space_group_name_Hall '-C 2yc'
_space_group_name_H-M_alt 'C 1 2/c 1'
_atom_sites_solution_hydrogens geom
_atom_sites_solution_primary dual
_audit_creation_date 2019-04-16
_audit_creation_method
;
Olex2 1.2
(compiled 2018.05.29 svn.r3508 for OlexSys, GUI svn.r5506)
;
_cell_angle_alpha 90
_cell_angle_beta 127.417(6)
_cell_angle_gamma 90
_cell_formula_units_Z 4
_cell_length_a 28.278(7)
_cell_length_b 5.5097(13)
_cell_length_c 20.597(5)
_cell_measurement_reflns_used 8011
_cell_measurement_temperature 150
_cell_measurement_theta_max 27.566
_cell_measurement_theta_min 2.490
_cell_volume 2548.8(11)
_computing_cell_refinement 'SAINT v8.27A (Bruker, 2012)'
_computing_data_reduction 'SAINT v8.27A (Bruker, 2012)'
_computing_molecular_graphics 'Olex2 (Dolomanov et al., 2009)'
_computing_publication_material 'Olex2 (Dolomanov et al., 2009)'
_computing_structure_refinement 'ShelXL (Sheldrick, 2015)'
_computing_structure_solution 'ShelXT (Sheldrick, 2015)'
_diffrn_ambient_temperature 150
_diffrn_detector 'Bruker APEX2 area detector'
_diffrn_detector_area_resol_mean 7.9
_diffrn_detector_type 'CCD area detector'
_diffrn_measured_fraction_theta_full 1.000
_diffrn_measured_fraction_theta_max 0.993
_diffrn_measurement_device 'three-circle diffractometer'
_diffrn_measurement_device_type 'Bruker SMART APEX2 area detector'
_diffrn_measurement_method '\w and \f scans'
_diffrn_radiation_monochromator 'mirror optics'
_diffrn_radiation_probe x-ray
_diffrn_radiation_type MoK\a
_diffrn_radiation_wavelength 0.71073
_diffrn_reflns_av_R_equivalents 0.0217
_diffrn_reflns_av_unetI/netI 0.0143
_diffrn_reflns_Laue_measured_fraction_full 1.000
_diffrn_reflns_Laue_measured_fraction_max 0.993
_diffrn_reflns_limit_h_max 36
_diffrn_reflns_limit_h_min -36
_diffrn_reflns_limit_k_max 7
_diffrn_reflns_limit_k_min -7
_diffrn_reflns_limit_l_max 26
_diffrn_reflns_limit_l_min -25
_diffrn_reflns_number 17965
_diffrn_reflns_point_group_measured_fraction_full 1.000
_diffrn_reflns_point_group_measured_fraction_max 0.993
_diffrn_reflns_theta_full 25.242
_diffrn_reflns_theta_max 27.689
_diffrn_reflns_theta_min 1.813
_diffrn_source 'microfocus sealed X-ray tube'
_diffrn_source_type 'Incoatec I\ms'
_exptl_absorpt_coefficient_mu 0.157
_exptl_absorpt_correction_T_max 0.969
_exptl_absorpt_correction_T_min 0.945
_exptl_absorpt_correction_type multi-scan
_exptl_crystal_colour 'clear light colourless'
_exptl_crystal_colour_lustre clear
_exptl_crystal_colour_modifier light
_exptl_crystal_colour_primary colourless
_exptl_crystal_density_diffrn 1.346
_exptl_crystal_description block
_exptl_crystal_F_000 1080
_exptl_crystal_size_max 0.5
_exptl_crystal_size_mid 0.3
_exptl_crystal_size_min 0.2
_refine_diff_density_max 0.271
_refine_diff_density_min -0.225
_refine_diff_density_rms 0.039
_refine_ls_extinction_method none
_refine_ls_goodness_of_fit_ref 1.057
_refine_ls_hydrogen_treatment constr
_refine_ls_matrix_type full
_refine_ls_number_parameters 177
_refine_ls_number_reflns 2959
_refine_ls_number_restraints 0
_refine_ls_restrained_S_all 1.057
_refine_ls_R_factor_all 0.0428
_refine_ls_R_factor_gt 0.0357
_refine_ls_shift/su_max 0.000
_refine_ls_shift/su_mean 0.000
_refine_ls_structure_factor_coef Fsqd
_refine_ls_weighting_details 'w=1/[\s^2^(Fo^2^)+(0.0450P)^2^+2.0465P] where P=(Fo^2^+2Fc^2^)/3'
_refine_ls_weighting_scheme calc
_refine_ls_wR_factor_gt 0.0917
_refine_ls_wR_factor_ref 0.0975
_reflns_Friedel_coverage 0.000
_reflns_number_gt 2541
_reflns_number_total 2959
_reflns_threshold_expression 'I > 2\s(I)'
_cod_data_source_file am0c04005_si_004.cif
_cod_data_source_block a
_cod_original_cell_volume 2548.7(11)
_cod_database_code 4517564
_shelx_shelxl_version_number 2014/7
_shelx_space_group_comment
;
The symmetry employed for this shelxl refinement is uniquely defined
by the following loop, which should always be used as a source of
symmetry information in preference to the above space-group names.
They are only intended as comments.
;
_shelx_estimated_absorpt_t_max 0.969
_shelx_estimated_absorpt_t_min 0.926
_olex2_refinement_description
;
1. Fixed Uiso
 At 1.2 times of:
  All C(H) groups
2.a Aromatic/amide H refined with riding coordinates:
 C6(H6), C2(H2), C3(H3), C15(H15), C5(H5), C18(H18), C16(H16), C11(H11),
 C17(H17), C9(H9), C8(H8), C10(H10)
;
_olex2_submission_special_instructions 'No special instructions were received'

loop_
_space_group_symop_operation_xyz
'x, y, z'
'-x, y, -z+1/2'
'x+1/2, y+1/2, z'
'-x+1/2, y+1/2, -z+1/2'
'-x, -y, -z'
'x, -y, z-1/2'
'-x+1/2, -y+1/2, -z'
'x+1/2, -y+1/2, z-1/2'

loop_
_atom_site_label
_atom_site_type_symbol
_atom_site_fract_x
_atom_site_fract_y
_atom_site_fract_z
_atom_site_U_iso_or_equiv
_atom_site_adp_type
_atom_site_occupancy
_atom_site_site_symmetry_order
_atom_site_calc_flag
_atom_site_refinement_flags_posn
_atom_site_refinement_flags_adp
_atom_site_refinement_flags_occupancy
_atom_site_disorder_assembly
_atom_site_disorder_group
S1 S 0.5000 1.18725(8) 0.7500 0.03103(14) Uani 1 2 d S T P . .
N1 N 0.35321(5) 0.5733(2) 0.44771(6) 0.0284(2) Uani 1 1 d . . . . .
C1 C 0.45974(6) 0.9898(2) 0.66405(7) 0.0243(3) Uani 1 1 d . . . . .
C6 C 0.45312(6) 1.0598(2) 0.59370(7) 0.0274(3) Uani 1 1 d . . . . .
H6 H 0.4731 1.2003 0.5949 0.033 Uiso 1 1 calc R . . . .
C13 C 0.33265(6) 0.2747(2) 0.35646(7) 0.0276(3) Uani 1 1 d . . . . .
C2 C 0.43148(6) 0.7795(2) 0.66231(7) 0.0264(3) Uani 1 1 d . . . . .
H2 H 0.4358 0.7302 0.7098 0.032 Uiso 1 1 calc R . . . .
C12 C 0.28589(6) 0.2752(2) 0.36574(7) 0.0286(3) Uani 1 1 d . . . . .
C14 C 0.37336(6) 0.4599(2) 0.40747(7) 0.0266(3) Uani 1 1 d . . . . .
C3 C 0.39717(6) 0.6424(2) 0.59138(8) 0.0269(3) Uani 1 1 d . . . . .
H3 H 0.3789 0.4971 0.5910 0.032 Uiso 1 1 calc R . . . .
C4 C 0.38921(5) 0.7165(2) 0.52033(7) 0.0253(3) Uani 1 1 d . . . . .
C7 C 0.29958(6) 0.4618(2) 0.42151(8) 0.0292(3) Uani 1 1 d . . . . .
C15 C 0.42452(6) 0.5029(2) 0.41385(8) 0.0306(3) Uani 1 1 d . . . . .
H15 H 0.4516 0.6281 0.4480 0.037 Uiso 1 1 calc R . . . .
C5 C 0.41742(6) 0.9253(2) 0.52187(7) 0.0282(3) Uani 1 1 d . . . . .
H5 H 0.4124 0.9764 0.4740 0.034 Uiso 1 1 calc R . . . .
C18 C 0.34402(6) 0.1293(3) 0.31142(8) 0.0331(3) Uani 1 1 d . . . . .
H18 H 0.3170 0.0044 0.2768 0.040 Uiso 1 1 calc R . . . .
C16 C 0.43469(7) 0.3558(3) 0.36839(8) 0.0351(3) Uani 1 1 d . . . . .
H16 H 0.4693 0.3819 0.3716 0.042 Uiso 1 1 calc R . . . .
C11 C 0.23403(6) 0.1382(3) 0.33121(8) 0.0352(3) Uani 1 1 d . . . . .
H11 H 0.2249 0.0084 0.2949 0.042 Uiso 1 1 calc R . . . .
C17 C 0.39514(7) 0.1706(3) 0.31817(8) 0.0369(3) Uani 1 1 d . . . . .
H17 H 0.4034 0.0720 0.2884 0.044 Uiso 1 1 calc R . . . .
C9 C 0.20969(7) 0.3856(3) 0.40433(9) 0.0414(4) Uani 1 1 d . . . . .
H9 H 0.1828 0.4234 0.4161 0.050 Uiso 1 1 calc R . . . .
C8 C 0.26143(6) 0.5204(3) 0.44056(9) 0.0384(3) Uani 1 1 d . . . . .
H8 H 0.2706 0.6490 0.4773 0.046 Uiso 1 1 calc R . . . .
C10 C 0.19626(7) 0.1945(3) 0.35061(9) 0.0397(3) Uani 1 1 d . . . . .
H10 H 0.1609 0.1028 0.3273 0.048 Uiso 1 1 calc R . . . .

loop_
_atom_site_aniso_label
_atom_site_aniso_U_11
_atom_site_aniso_U_22
_atom_site_aniso_U_33
_atom_site_aniso_U_23
_atom_site_aniso_U_13
_atom_site_aniso_U_12
S1 0.0444(3) 0.0189(2) 0.0183(2) 0.000 0.0130(2) 0.000
N1 0.0257(5) 0.0294(6) 0.0226(5) -0.0057(4) 0.0108(4) 0.0020(4)
C1 0.0275(6) 0.0205(6) 0.0182(5) -0.0008(4) 0.0105(5) 0.0037(5)
C6 0.0351(7) 0.0191(6) 0.0230(6) 0.0018(5) 0.0150(5) 0.0020(5)
C13 0.0319(6) 0.0250(6) 0.0156(5) 0.0022(4) 0.0091(5) 0.0033(5)
C2 0.0306(6) 0.0266(6) 0.0222(6) 0.0006(5) 0.0162(5) 0.0019(5)
C12 0.0314(6) 0.0262(6) 0.0165(5) 0.0018(5) 0.0084(5) 0.0032(5)
C14 0.0306(6) 0.0247(6) 0.0162(5) 0.0011(4) 0.0099(5) 0.0060(5)
C3 0.0279(6) 0.0243(6) 0.0279(6) -0.0022(5) 0.0166(5) -0.0004(5)
C4 0.0238(6) 0.0240(6) 0.0206(6) -0.0021(4) 0.0095(5) 0.0054(5)
C7 0.0258(6) 0.0290(6) 0.0216(6) -0.0012(5) 0.0085(5) 0.0030(5)
C15 0.0318(7) 0.0298(7) 0.0241(6) -0.0021(5) 0.0137(5) 0.0019(5)
C5 0.0370(7) 0.0233(6) 0.0189(6) 0.0033(5) 0.0142(5) 0.0062(5)
C18 0.0429(8) 0.0289(7) 0.0200(6) -0.0033(5) 0.0152(6) 0.0003(6)
C16 0.0386(8) 0.0380(8) 0.0301(7) -0.0010(6) 0.0216(6) 0.0036(6)
C11 0.0396(8) 0.0318(7) 0.0223(6) -0.0008(5) 0.0126(6) -0.0058(6)
C17 0.0493(8) 0.0356(8) 0.0269(6) -0.0042(6) 0.0237(6) 0.0042(6)
C9 0.0303(7) 0.0496(9) 0.0374(8) 0.0010(7) 0.0170(6) 0.0032(6)
C8 0.0304(7) 0.0417(8) 0.0358(7) -0.0076(6) 0.0164(6) 0.0034(6)
C10 0.0340(7) 0.0434(8) 0.0283(7) 0.0031(6) 0.0119(6) -0.0074(6)

loop_
_atom_type_symbol
_atom_type_description
_atom_type_scat_dispersion_real
_atom_type_scat_dispersion_imag
_atom_type_scat_source
C C 0.0033 0.0016 'International Tables Vol C Tables 4.2.6.8 and 6.1.1.4'
H H 0.0000 0.0000 'International Tables Vol C Tables 4.2.6.8 and 6.1.1.4'
N N 0.0061 0.0033 'International Tables Vol C Tables 4.2.6.8 and 6.1.1.4'
S S 0.1246 0.1234 'International Tables Vol C Tables 4.2.6.8 and 6.1.1.4'

loop_
_geom_angle_atom_site_label_1
_geom_angle_atom_site_label_2
_geom_angle_atom_site_label_3
_geom_angle
_geom_angle_site_symmetry_1
_geom_angle_site_symmetry_3
_geom_angle_publ_flag
C1 S1 C1 104.59(8) . 2_656 ?
C14 N1 C4 125.16(11) . . ?
C7 N1 C14 107.98(11) . . ?
C7 N1 C4 124.01(11) . . ?
C6 C1 S1 117.67(10) . . ?
C2 C1 S1 122.92(9) . . ?
C2 C1 C6 119.26(11) . . ?
C1 C6 H6 119.7 . . ?
C5 C6 C1 120.54(12) . . ?
C5 C6 H6 119.7 . . ?
C14 C13 C12 107.30(11) . . ?
C18 C13 C12 133.13(13) . . ?
C18 C13 C14 119.53(13) . . ?
C1 C2 H2 119.9 . . ?
C3 C2 C1 120.16(11) . . ?
C3 C2 H2 119.9 . . ?
C7 C12 C13 106.77(12) . . ?
C11 C12 C13 133.76(13) . . ?
C11 C12 C7 119.46(13) . . ?
N1 C14 C13 108.66(12) . . ?
C15 C14 N1 129.75(12) . . ?
C15 C14 C13 121.57(12) . . ?
C2 C3 H3 119.8 . . ?
C2 C3 C4 120.50(12) . . ?
C4 C3 H3 119.8 . . ?
C3 C4 N1 119.51(12) . . ?
C5 C4 N1 120.97(11) . . ?
C5 C4 C3 119.51(11) . . ?
N1 C7 C12 109.28(12) . . ?
C8 C7 N1 129.11(12) . . ?
C8 C7 C12 121.54(13) . . ?
C14 C15 H15 121.2 . . ?
C14 C15 C16 117.68(13) . . ?
C16 C15 H15 121.2 . . ?
C6 C5 H5 120.0 . . ?
C4 C5 C6 119.99(11) . . ?
C4 C5 H5 120.0 . . ?
C13 C18 H18 120.5 . . ?
C17 C18 C13 119.00(13) . . ?
C17 C18 H18 120.5 . . ?
C15 C16 H16 119.3 . . ?
C15 C16 C17 121.49(14) . . ?
C17 C16 H16 119.3 . . ?
C12 C11 H11 120.4 . . ?
C10 C11 C12 119.13(13) . . ?
C10 C11 H11 120.4 . . ?
C18 C17 C16 120.72(13) . . ?
C18 C17 H17 119.6 . . ?
C16 C17 H17 119.6 . . ?
C8 C9 H9 119.4 . . ?
C8 C9 C10 121.21(14) . . ?
C10 C9 H9 119.4 . . ?
C7 C8 H8 121.0 . . ?
C9 C8 C7 117.97(14) . . ?
C9 C8 H8 121.0 . . ?
C11 C10 C9 120.63(14) . . ?
C11 C10 H10 119.7 . . ?
C9 C10 H10 119.7 . . ?

loop_
_geom_bond_atom_site_label_1
_geom_bond_atom_site_label_2
_geom_bond_distance
_geom_bond_site_symmetry_2
_geom_bond_publ_flag
S1 C1 1.7790(13) . ?
S1 C1 1.7791(12) 2_656 ?
N1 C14 1.4059(16) . ?
N1 C4 1.4304(16) . ?
N1 C7 1.4048(18) . ?
C1 C6 1.3977(17) . ?
C1 C2 1.3953(18) . ?
C6 H6 0.9500 . ?
C6 C5 1.3935(17) . ?
C13 C12 1.446(2) . ?
C13 C14 1.4142(18) . ?
C13 C18 1.4028(18) . ?
C2 H2 0.9500 . ?
C2 C3 1.3872(17) . ?
C12 C7 1.4091(18) . ?
C12 C11 1.399(2) . ?
C14 C15 1.391(2) . ?
C3 H3 0.9500 . ?
C3 C4 1.3994(18) . ?
C4 C5 1.3895(19) . ?
C7 C8 1.392(2) . ?
C15 H15 0.9500 . ?
C15 C16 1.3941(18) . ?
C5 H5 0.9500 . ?
C18 H18 0.9500 . ?
C18 C17 1.384(2) . ?
C16 H16 0.9500 . ?
C16 C17 1.399(2) . ?
C11 H11 0.9500 . ?
C11 C10 1.384(2) . ?
C17 H17 0.9500 . ?
C9 H9 0.9500 . ?
C9 C8 1.387(2) . ?
C9 C10 1.402(2) . ?
C8 H8 0.9500 . ?
C10 H10 0.9500 . ?
